data_4128764
loop_
_publ_author_name
'Kennedy, C. Rose'
'Zhong, Hongyu'
'Macaulay, Rachel L.'
'Chirik, Paul J.'

_publ_section_title
;
 Regio- and Diastereoselective Iron-Catalyzed [4+4]-Cycloaddition of
 1,3-Dienes.
;
_journal_issue 21
_journal_name_full 'Journal of the American Chemical Society'
_journal_page_first 8557
_journal_page_last 8573
_journal_paper_doi 10.1021/jacs.9b02443
_journal_volume 141
_journal_year 2019
_chemical_formula_sum 'C34.5 H42 Fe N4'
_chemical_formula_weight 568.57
_space_group_crystal_system monoclinic
_space_group_IT_number 15
_space_group_name_Hall '-C 2yc'
_space_group_name_H-M_alt 'C 1 2/c 1'
_atom_sites_solution_hydrogens geom
_audit_creation_method SHELXL-2014
_cell_angle_alpha 90
_cell_angle_beta 97.969(2)
_cell_angle_gamma 90
_cell_formula_units_Z 8
_cell_length_a 17.2244(9)
_cell_length_b 23.3339(12)
_cell_length_c 14.9504(7)
_cell_measurement_reflns_used 9067
_cell_measurement_temperature 100(2)
_cell_measurement_theta_max 28.70
_cell_measurement_theta_min 2.39
_cell_volume 5950.7(5)
_computing_structure_refinement 'SHELXL-2014 (Sheldrick, 2014)'
_diffrn_ambient_temperature 100(2)
_diffrn_measured_fraction_theta_full 0.999
_diffrn_measured_fraction_theta_max 0.995
_diffrn_measurement_device_type 'Bruker APEX-II CCD'
_diffrn_measurement_method 'phi and omega scans'
_diffrn_radiation_source 'fine-focus sealed tube'
_diffrn_radiation_type MoK\a
_diffrn_radiation_wavelength 0.71073
_diffrn_reflns_av_R_equivalents 0.1312
_diffrn_reflns_av_unetI/netI 0.0935
_diffrn_reflns_Laue_measured_fraction_full 0.999
_diffrn_reflns_Laue_measured_fraction_max 0.995
_diffrn_reflns_limit_h_max 23
_diffrn_reflns_limit_h_min -23
_diffrn_reflns_limit_k_max 31
_diffrn_reflns_limit_k_min -31
_diffrn_reflns_limit_l_max 16
_diffrn_reflns_limit_l_min -20
_diffrn_reflns_number 63159
_diffrn_reflns_point_group_measured_fraction_full 0.999
_diffrn_reflns_point_group_measured_fraction_max 0.995
_diffrn_reflns_theta_full 25.242
_diffrn_reflns_theta_max 28.769
_diffrn_reflns_theta_min 2.222
_exptl_absorpt_coefficient_mu 0.537
_exptl_absorpt_correction_T_max 0.7458
_exptl_absorpt_correction_T_min 0.6967
_exptl_absorpt_correction_type multi-scan
_exptl_absorpt_process_details 'TWINABS BRUKER AXS'
_exptl_crystal_colour black
_exptl_crystal_density_diffrn 1.269
_exptl_crystal_description plate
_exptl_crystal_F_000 2424
_exptl_crystal_size_max 0.328
_exptl_crystal_size_mid 0.227
_exptl_crystal_size_min 0.144
_refine_diff_density_max 0.672
_refine_diff_density_min -0.736
_refine_diff_density_rms 0.129
_refine_ls_extinction_method none
_refine_ls_goodness_of_fit_ref 1.063
_refine_ls_hydrogen_treatment constr
_refine_ls_matrix_type full
_refine_ls_number_parameters 358
_refine_ls_number_reflns 7727
_refine_ls_number_restraints 0
_refine_ls_restrained_S_all 1.063
_refine_ls_R_factor_all 0.1517
_refine_ls_R_factor_gt 0.0983
_refine_ls_shift/su_max 0.000
_refine_ls_shift/su_mean 0.000
_refine_ls_structure_factor_coef Fsqd
_refine_ls_weighting_details 'w=1/[\s^2^(Fo^2^)+(0.0001P)^2^+98.5894P] where P=(Fo^2^+2Fc^2^)/3'
_refine_ls_weighting_scheme calc
_refine_ls_wR_factor_gt 0.1734
_refine_ls_wR_factor_ref 0.1960
_reflns_Friedel_coverage 0.000
_reflns_number_gt 5248
_reflns_number_total 7727
_reflns_threshold_expression 'I > 2\s(I)'
_cod_data_source_file ja9b02443_si_001.cif
_cod_data_source_block '[(Mes)PI]2Fe'
_cod_original_sg_symbol_H-M 'C 2/c'
_cod_original_formula_sum 'C34.50 H42 Fe N4'
_cod_database_code 4128764
_shelx_space_group_comment
;
The symmetry employed for this shelxl refinement is uniquely defined
by the following loop, which should always be used as a source of
symmetry information in preference to the above space-group names.
They are only intended as comments.
;
_shelxl_version_number 2014-3

loop_
_space_group_symop_operation_xyz
'x, y, z'
'-x, y, -z+1/2'
'x+1/2, y+1/2, z'
'-x+1/2, y+1/2, -z+1/2'
'-x, -y, -z'
'x, -y, z-1/2'
'-x+1/2, -y+1/2, -z'
'x+1/2, -y+1/2, z-1/2'

loop_
_atom_site_label
_atom_site_type_symbol
_atom_site_fract_x
_atom_site_fract_y
_atom_site_fract_z
_atom_site_U_iso_or_equiv
_atom_site_adp_type
_atom_site_occupancy
_atom_site_site_symmetry_order
_atom_site_calc_flag
_atom_site_refinement_flags_posn
_atom_site_refinement_flags_adp
_atom_site_refinement_flags_occupancy
C1 C 0.4938(2) 0.3255(2) 0.4072(3) 0.0170(9) Uani 1 1 d . . .
C2 C 0.4805(3) 0.3831(2) 0.3843(3) 0.0223(10) Uani 1 1 d . . .
C3 C 0.5263(3) 0.4246(2) 0.4325(4) 0.0263(11) Uani 1 1 d . . .
H3 H 0.5180 0.4629 0.4167 0.032 Uiso 1 1 calc R U .
C4 C 0.5841(3) 0.4111(2) 0.5036(4) 0.0263(11) Uani 1 1 d . . .
C5 C 0.5948(3) 0.3537(2) 0.5268(3) 0.0221(11) Uani 1 1 d . . .
H5 H 0.6328 0.3439 0.5748 0.027 Uiso 1 1 calc R U .
C6 C 0.5506(3) 0.3102(2) 0.4804(3) 0.0180(9) Uani 1 1 d . . .
C7 C 0.4169(3) 0.3991(2) 0.3086(4) 0.0307(12) Uani 1 1 d . . .
H7A H 0.3916 0.3650 0.2832 0.046 Uiso 1 1 calc R U .
H7B H 0.3791 0.4232 0.3317 0.046 Uiso 1 1 calc R U .
H7C H 0.4396 0.4194 0.2627 0.046 Uiso 1 1 calc R U .
C8 C 0.5628(3) 0.2482(2) 0.5064(3) 0.0271(11) Uani 1 1 d . . .
H8A H 0.5272 0.2248 0.4669 0.041 Uiso 1 1 calc R U .
H8B H 0.6157 0.2373 0.5011 0.041 Uiso 1 1 calc R U .
H8C H 0.5533 0.2429 0.5676 0.041 Uiso 1 1 calc R U .
C9 C 0.6357(3) 0.4561(3) 0.5539(4) 0.0409(15) Uani 1 1 d . . .
H9A H 0.6717 0.4381 0.6003 0.061 Uiso 1 1 calc R U .
H9B H 0.6646 0.4757 0.5126 0.061 Uiso 1 1 calc R U .
H9C H 0.6038 0.4831 0.5807 0.061 Uiso 1 1 calc R U .
C10 C 0.3867(3) 0.2587(2) 0.3696(3) 0.0184(9) Uani 1 1 d . . .
C11 C 0.3438(3) 0.2807(3) 0.4432(3) 0.0305(13) Uani 1 1 d . . .
H11A H 0.2967 0.2588 0.4442 0.046 Uiso 1 1 calc R U .
H11B H 0.3766 0.2770 0.5003 0.046 Uiso 1 1 calc R U .
H11C H 0.3306 0.3203 0.4323 0.046 Uiso 1 1 calc R U .
C12 C 0.3577(3) 0.2123(2) 0.3135(3) 0.0175(9) Uani 1 1 d . . .
C13 C 0.2886(3) 0.1810(2) 0.3200(3) 0.0230(10) Uani 1 1 d . . .
H13 H 0.2581 0.1902 0.3647 0.028 Uiso 1 1 calc R U .
C14 C 0.2659(3) 0.1372(2) 0.2615(4) 0.0250(11) Uani 1 1 d . . .
H14 H 0.2205 0.1166 0.2663 0.030 Uiso 1 1 calc R U .
C15 C 0.3122(3) 0.1239(2) 0.1936(4) 0.0236(11) Uani 1 1 d . . .
H15 H 0.2975 0.0949 0.1520 0.028 Uiso 1 1 calc R U .
C16 C 0.3791(3) 0.15463(19) 0.1905(3) 0.0180(9) Uani 1 1 d . . .
H16 H 0.4100 0.1450 0.1465 0.022 Uiso 1 1 calc R U .
C17 C 0.1448(2) 0.40144(19) 0.2719(3) 0.0136(9) Uani 1 1 d . . .
C18 C 0.2015(2) 0.4214(2) 0.2204(3) 0.0149(9) Uani 1 1 d . . .
C19 C 0.2412(3) 0.3823(2) 0.1733(3) 0.0163(9) Uani 1 1 d . . .
H19 H 0.2785 0.3956 0.1389 0.020 Uiso 1 1 calc R U .
C20 C 0.2267(2) 0.3237(2) 0.1764(3) 0.0149(9) Uani 1 1 d . . .
C21 C 0.1721(3) 0.30492(19) 0.2303(3) 0.0152(9) Uani 1 1 d . . .
H21 H 0.1625 0.2658 0.2340 0.018 Uiso 1 1 calc R U .
C22 C 0.1314(3) 0.34265(19) 0.2789(3) 0.0136(9) Uani 1 1 d . . .
C23 C 0.2210(3) 0.4843(2) 0.2175(3) 0.0204(10) Uani 1 1 d . . .
H23A H 0.1885 0.5054 0.2533 0.031 Uiso 1 1 calc R U .
H23B H 0.2751 0.4901 0.2413 0.031 Uiso 1 1 calc R U .
H23C H 0.2116 0.4976 0.1562 0.031 Uiso 1 1 calc R U .
C24 C 0.0750(3) 0.3204(2) 0.3394(3) 0.0211(10) Uani 1 1 d . . .
H24A H 0.0522 0.3521 0.3675 0.032 Uiso 1 1 calc R U .
H24B H 0.0343 0.2988 0.3042 0.032 Uiso 1 1 calc R U .
H24C H 0.1026 0.2962 0.3851 0.032 Uiso 1 1 calc R U .
C25 C 0.2691(3) 0.2829(2) 0.1225(3) 0.0213(10) Uani 1 1 d . . .
H25A H 0.2524 0.2444 0.1323 0.032 Uiso 1 1 calc R U .
H25B H 0.2576 0.2922 0.0595 0.032 Uiso 1 1 calc R U .
H25C H 0.3246 0.2860 0.1414 0.032 Uiso 1 1 calc R U .
C26 C 0.1254(3) 0.46511(19) 0.3939(3) 0.0139(9) Uani 1 1 d . . .
C27 C 0.1968(3) 0.4417(2) 0.4508(3) 0.0175(9) Uani 1 1 d . . .
H27A H 0.2066 0.4630 0.5061 0.026 Uiso 1 1 calc R U .
H27B H 0.1884 0.4021 0.4641 0.026 Uiso 1 1 calc R U .
H27C H 0.2411 0.4450 0.4186 0.026 Uiso 1 1 calc R U .
C28 C 0.0811(2) 0.51160(19) 0.4211(3) 0.0145(9) Uani 1 1 d . . .
C29 C 0.1005(3) 0.5444(2) 0.5007(3) 0.0170(9) Uani 1 1 d . . .
H29 H 0.1453 0.5353 0.5404 0.020 Uiso 1 1 calc R U .
C30 C 0.0547(3) 0.58906(19) 0.5203(3) 0.0168(9) Uani 1 1 d . . .
H30 H 0.0680 0.6105 0.5726 0.020 Uiso 1 1 calc R U .
C31 C -0.0130(3) 0.60199(19) 0.4597(3) 0.0169(9) Uani 1 1 d . . .
H31 H -0.0457 0.6320 0.4712 0.020 Uiso 1 1 calc R U .
C32 C -0.0298(3) 0.56928(19) 0.3830(3) 0.0168(9) Uani 1 1 d . . .
H32 H -0.0746 0.5782 0.3433 0.020 Uiso 1 1 calc R U .
C33 C 0.1067(6) 0.0941(3) 0.3838(6) 0.076(3) Uani 1 1 d . . .
H33A H 0.1414 0.1179 0.4236 0.114 Uiso 1 1 calc R U .
H33B H 0.0736 0.0727 0.4182 0.114 Uiso 1 1 calc R U .
H33C H 0.1369 0.0682 0.3526 0.114 Uiso 1 1 calc R U .
C34 C 0.0563(5) 0.1316(3) 0.3153(7) 0.079(3) Uani 1 1 d . . .
H34A H 0.0268 0.1583 0.3472 0.094 Uiso 1 1 calc R U .
H34B H 0.0901 0.1538 0.2816 0.094 Uiso 1 1 calc R U .
C35 C 0.0000 0.0970(4) 0.2500 0.074(4) Uani 1 2 d S T P
H35A H 0.0302 0.0724 0.2155 0.089 Uiso 0.5 1 calc R U P
H35B H -0.0302 0.0724 0.2845 0.089 Uiso 0.5 1 calc R U P
Fe1 Fe 0.5000 0.24705(4) 0.2500 0.0144(2) Uani 1 2 d S T P
Fe2 Fe 0.0000 0.47534(4) 0.2500 0.0145(2) Uani 1 2 d S T P
N1 N 0.4550(2) 0.28112(17) 0.3522(2) 0.0157(8) Uani 1 1 d . . .
N2 N 0.4033(2) 0.19787(16) 0.2468(3) 0.0160(8) Uani 1 1 d . . .
N3 N 0.0990(2) 0.44264(15) 0.3127(2) 0.0122(7) Uani 1 1 d . . .
N4 N 0.0146(2) 0.52517(16) 0.3620(2) 0.0147(7) Uani 1 1 d . . .

loop_
_atom_site_aniso_label
_atom_site_aniso_U_11
_atom_site_aniso_U_22
_atom_site_aniso_U_33
_atom_site_aniso_U_23
_atom_site_aniso_U_13
_atom_site_aniso_U_12
C1 0.012(2) 0.026(3) 0.014(2) -0.0095(19) 0.0047(16) -0.0015(18)
C2 0.018(2) 0.027(3) 0.021(2) -0.011(2) -0.0001(18) 0.000(2)
C3 0.024(2) 0.021(3) 0.033(3) -0.010(2) 0.001(2) 0.003(2)
C4 0.018(2) 0.032(3) 0.029(3) -0.015(2) 0.002(2) -0.001(2)
C5 0.012(2) 0.038(3) 0.017(2) -0.007(2) 0.0021(17) -0.004(2)
C6 0.015(2) 0.026(3) 0.013(2) -0.0003(19) 0.0018(17) -0.0028(19)
C7 0.026(3) 0.027(3) 0.037(3) -0.007(2) -0.003(2) 0.007(2)
C8 0.023(2) 0.035(3) 0.022(2) 0.009(2) -0.0027(19) -0.004(2)
C9 0.026(3) 0.039(3) 0.055(4) -0.025(3) -0.006(3) -0.005(3)
C10 0.015(2) 0.026(3) 0.014(2) 0.0017(19) 0.0022(16) -0.0005(19)
C11 0.020(2) 0.050(4) 0.023(3) -0.007(2) 0.008(2) -0.004(2)
C12 0.015(2) 0.020(2) 0.018(2) 0.0058(19) 0.0043(17) 0.0010(18)
C13 0.018(2) 0.024(3) 0.029(3) 0.006(2) 0.009(2) -0.001(2)
C14 0.017(2) 0.015(2) 0.044(3) 0.006(2) 0.008(2) -0.0026(19)
C15 0.020(2) 0.016(2) 0.035(3) -0.003(2) 0.005(2) 0.0017(19)
C16 0.018(2) 0.015(2) 0.021(2) -0.0005(19) 0.0039(18) 0.0062(18)
C17 0.0141(19) 0.019(2) 0.0065(18) -0.0014(16) -0.0023(15) 0.0028(17)
C18 0.0132(19) 0.020(2) 0.0110(19) 0.0001(17) -0.0015(16) 0.0005(18)
C19 0.017(2) 0.018(2) 0.013(2) 0.0001(18) 0.0003(16) 0.0010(18)
C20 0.015(2) 0.020(2) 0.0086(19) 0.0010(17) -0.0012(16) 0.0016(18)
C21 0.021(2) 0.011(2) 0.013(2) 0.0022(17) 0.0006(17) 0.0025(18)
C22 0.018(2) 0.014(2) 0.0102(19) 0.0045(16) 0.0042(16) 0.0024(17)
C23 0.023(2) 0.021(3) 0.017(2) 0.0011(19) 0.0032(18) 0.001(2)
C24 0.030(3) 0.019(2) 0.016(2) 0.0021(19) 0.0083(19) 0.000(2)
C25 0.025(2) 0.024(3) 0.016(2) -0.0034(19) 0.0043(18) 0.005(2)
C26 0.017(2) 0.012(2) 0.0123(19) -0.0017(16) 0.0037(16) -0.0034(17)
C27 0.020(2) 0.019(2) 0.013(2) 0.0007(18) -0.0013(17) 0.0033(19)
C28 0.015(2) 0.015(2) 0.013(2) -0.0005(17) 0.0021(16) -0.0038(17)
C29 0.020(2) 0.018(2) 0.012(2) -0.0001(18) 0.0013(17) -0.0024(19)
C30 0.027(2) 0.014(2) 0.011(2) -0.0034(17) 0.0077(18) -0.0048(19)
C31 0.020(2) 0.011(2) 0.021(2) 0.0013(18) 0.0090(18) -0.0014(18)
C32 0.016(2) 0.013(2) 0.022(2) -0.0028(18) 0.0037(18) -0.0002(18)
C33 0.120(8) 0.041(4) 0.088(6) -0.016(4) 0.086(6) -0.018(5)
C34 0.095(6) 0.028(4) 0.135(8) -0.020(5) 0.096(6) -0.012(4)
C35 0.147(12) 0.023(5) 0.073(8) 0.000 0.085(8) 0.000
Fe1 0.0116(4) 0.0185(5) 0.0138(4) 0.000 0.0042(3) 0.000
Fe2 0.0152(4) 0.0132(5) 0.0136(4) 0.000 -0.0028(3) 0.000
N1 0.0122(17) 0.021(2) 0.0135(18) -0.0018(16) 0.0016(14) -0.0016(15)
N2 0.0148(17) 0.017(2) 0.0165(18) 0.0030(15) 0.0033(14) 0.0023(15)
N3 0.0148(17) 0.0106(18) 0.0112(16) -0.0012(14) 0.0023(14) 0.0020(14)
N4 0.0122(17) 0.0135(18) 0.0178(18) 0.0005(15) -0.0001(14) -0.0027(15)

loop_
_atom_type_symbol
_atom_type_description
_atom_type_scat_dispersion_real
_atom_type_scat_dispersion_imag
_atom_type_scat_source
C C 0.0033 0.0016 'International Tables Vol C Tables 4.2.6.8 and 6.1.1.4'
H H 0.0000 0.0000 'International Tables Vol C Tables 4.2.6.8 and 6.1.1.4'
Fe Fe 0.3463 0.8444 'International Tables Vol C Tables 4.2.6.8 and 6.1.1.4'
N N 0.0061 0.0033 'International Tables Vol C Tables 4.2.6.8 and 6.1.1.4'

loop_
_geom_angle_atom_site_label_1
_geom_angle_atom_site_label_2
_geom_angle_atom_site_label_3
_geom_angle
_geom_angle_site_symmetry_1
_geom_angle_site_symmetry_3
C2 C1 C6 120.4(4) . .
C2 C1 N1 120.5(4) . .
C6 C1 N1 118.8(4) . .
C3 C2 C1 118.9(4) . .
C3 C2 C7 121.1(5) . .
C1 C2 C7 120.0(4) . .
C2 C3 C4 122.3(5) . .
C2 C3 H3 118.9 . .
C4 C3 H3 118.9 . .
C3 C4 C5 117.8(5) . .
C3 C4 C9 122.3(5) . .
C5 C4 C9 119.9(5) . .
C4 C5 C6 122.2(4) . .
C4 C5 H5 118.9 . .
C6 C5 H5 118.9 . .
C5 C6 C1 118.4(5) . .
C5 C6 C8 121.5(4) . .
C1 C6 C8 120.1(4) . .
C2 C7 H7A 109.5 . .
C2 C7 H7B 109.5 . .
H7A C7 H7B 109.5 . .
C2 C7 H7C 109.5 . .
H7A C7 H7C 109.5 . .
H7B C7 H7C 109.5 . .
C6 C8 H8A 109.5 . .
C6 C8 H8B 109.5 . .
H8A C8 H8B 109.5 . .
C6 C8 H8C 109.5 . .
H8A C8 H8C 109.5 . .
H8B C8 H8C 109.5 . .
C4 C9 H9A 109.5 . .
C4 C9 H9B 109.5 . .
H9A C9 H9B 109.5 . .
C4 C9 H9C 109.5 . .
H9A C9 H9C 109.5 . .
H9B C9 H9C 109.5 . .
N1 C10 C12 115.4(4) . .
N1 C10 C11 122.9(4) . .
C12 C10 C11 121.8(4) . .
C10 C11 H11A 109.5 . .
C10 C11 H11B 109.5 . .
H11A C11 H11B 109.5 . .
C10 C11 H11C 109.5 . .
H11A C11 H11C 109.5 . .
H11B C11 H11C 109.5 . .
N2 C12 C13 119.3(4) . .
N2 C12 C10 114.8(4) . .
C13 C12 C10 125.9(4) . .
C14 C13 C12 120.8(5) . .
C14 C13 H13 119.6 . .
C12 C13 H13 119.6 . .
C13 C14 C15 119.1(4) . .
C13 C14 H14 120.5 . .
C15 C14 H14 120.5 . .
C16 C15 C14 118.3(5) . .
C16 C15 H15 120.9 . .
C14 C15 H15 120.9 . .
N2 C16 C15 124.4(4) . .
N2 C16 H16 117.8 . .
C15 C16 H16 117.8 . .
C22 C17 C18 120.1(4) . .
C22 C17 N3 121.4(4) . .
C18 C17 N3 118.5(4) . .
C19 C18 C17 119.3(4) . .
C19 C18 C23 119.9(4) . .
C17 C18 C23 120.8(4) . .
C18 C19 C20 121.7(4) . .
C18 C19 H19 119.1 . .
C20 C19 H19 119.1 . .
C19 C20 C21 117.9(4) . .
C19 C20 C25 120.2(4) . .
C21 C20 C25 121.9(4) . .
C22 C21 C20 122.2(4) . .
C22 C21 H21 118.9 . .
C20 C21 H21 118.9 . .
C21 C22 C17 118.8(4) . .
C21 C22 C24 120.5(4) . .
C17 C22 C24 120.6(4) . .
C18 C23 H23A 109.5 . .
C18 C23 H23B 109.5 . .
H23A C23 H23B 109.5 . .
C18 C23 H23C 109.5 . .
H23A C23 H23C 109.5 . .
H23B C23 H23C 109.5 . .
C22 C24 H24A 109.5 . .
C22 C24 H24B 109.5 . .
H24A C24 H24B 109.5 . .
C22 C24 H24C 109.5 . .
H24A C24 H24C 109.5 . .
H24B C24 H24C 109.5 . .
C20 C25 H25A 109.5 . .
C20 C25 H25B 109.5 . .
H25A C25 H25B 109.5 . .
C20 C25 H25C 109.5 . .
H25A C25 H25C 109.5 . .
H25B C25 H25C 109.5 . .
N3 C26 C28 115.5(4) . .
N3 C26 C27 121.3(4) . .
C28 C26 C27 123.2(4) . .
C26 C27 H27A 109.5 . .
C26 C27 H27B 109.5 . .
H27A C27 H27B 109.5 . .
C26 C27 H27C 109.5 . .
H27A C27 H27C 109.5 . .
H27B C27 H27C 109.5 . .
N4 C28 C29 119.4(4) . .
N4 C28 C26 115.0(4) . .
C29 C28 C26 125.6(4) . .
C30 C29 C28 121.2(4) . .
C30 C29 H29 119.4 . .
C28 C29 H29 119.4 . .
C29 C30 C31 118.6(4) . .
C29 C30 H30 120.7 . .
C31 C30 H30 120.7 . .
C32 C31 C30 118.5(4) . .
C32 C31 H31 120.7 . .
C30 C31 H31 120.7 . .
N4 C32 C31 124.1(4) . .
N4 C32 H32 118.0 . .
C31 C32 H32 118.0 . .
C34 C33 H33A 109.5 . .
C34 C33 H33B 109.5 . .
H33A C33 H33B 109.5 . .
C34 C33 H33C 109.5 . .
H33A C33 H33C 109.5 . .
H33B C33 H33C 109.5 . .
C35 C34 C33 112.5(6) . .
C35 C34 H34A 109.1 . .
C33 C34 H34A 109.1 . .
C35 C34 H34B 109.1 . .
C33 C34 H34B 109.1 . .
H34A C34 H34B 107.8 . .
C34 C35 C34 115.4(9) 2 .
C34 C35 H35A 108.4 2 .
C34 C35 H35A 108.4 . .
C34 C35 H35B 108.4 2 .
C34 C35 H35B 108.4 . .
H35A C35 H35B 107.5 . .
N1 Fe1 N1 132.5(2) 2_655 .
N1 Fe1 N2 80.56(15) 2_655 2_655
N1 Fe1 N2 128.49(15) . 2_655
N1 Fe1 N2 128.49(15) 2_655 .
N1 Fe1 N2 80.56(15) . .
N2 Fe1 N2 110.7(2) 2_655 .
N3 Fe2 N3 134.7(2) . 2
N3 Fe2 N4 80.21(14) . .
N3 Fe2 N4 127.74(14) 2 .
N3 Fe2 N4 127.74(14) . 2
N3 Fe2 N4 80.22(14) 2 2
N4 Fe2 N4 109.9(2) . 2
C10 N1 C1 121.4(4) . .
C10 N1 Fe1 116.2(3) . .
C1 N1 Fe1 122.4(3) . .
C16 N2 C12 118.2(4) . .
C16 N2 Fe1 128.7(3) . .
C12 N2 Fe1 113.0(3) . .
C26 N3 C17 120.7(4) . .
C26 N3 Fe2 116.0(3) . .
C17 N3 Fe2 123.1(3) . .
C32 N4 C28 118.2(4) . .
C32 N4 Fe2 128.6(3) . .
C28 N4 Fe2 113.2(3) . .

loop_
_geom_bond_atom_site_label_1
_geom_bond_atom_site_label_2
_geom_bond_distance
_geom_bond_site_symmetry_2
C1 C2 1.398(7) .
C1 C6 1.408(6) .
C1 N1 1.429(6) .
C2 C3 1.387(7) .
C2 C7 1.509(7) .
C3 C4 1.388(7) .
C3 H3 0.9300 .
C4 C5 1.390(8) .
C4 C9 1.507(7) .
C5 C6 1.394(7) .
C5 H5 0.9300 .
C6 C8 1.505(7) .
C7 H7A 0.9600 .
C7 H7B 0.9600 .
C7 H7C 0.9600 .
C8 H8A 0.9600 .
C8 H8B 0.9600 .
C8 H8C 0.9600 .
C9 H9A 0.9600 .
C9 H9B 0.9600 .
C9 H9C 0.9600 .
C10 N1 1.346(6) .
C10 C12 1.417(7) .
C10 C11 1.499(6) .
C11 H11A 0.9600 .
C11 H11B 0.9600 .
C11 H11C 0.9600 .
C12 N2 1.394(6) .
C12 C13 1.412(6) .
C13 C14 1.366(7) .
C13 H13 0.9300 .
C14 C15 1.410(7) .
C14 H14 0.9300 .
C15 C16 1.363(7) .
C15 H15 0.9300 .
C16 N2 1.343(6) .
C16 H16 0.9300 .
C17 C22 1.397(6) .
C17 C18 1.405(6) .
C17 N3 1.432(5) .
C18 C19 1.389(6) .
C18 C23 1.508(6) .
C19 C20 1.390(6) .
C19 H19 0.9300 .
C20 C21 1.393(6) .
C20 C25 1.501(6) .
C21 C22 1.391(6) .
C21 H21 0.9300 .
C22 C24 1.509(6) .
C23 H23A 0.9600 .
C23 H23B 0.9600 .
C23 H23C 0.9600 .
C24 H24A 0.9600 .
C24 H24B 0.9600 .
C24 H24C 0.9600 .
C25 H25A 0.9600 .
C25 H25B 0.9600 .
C25 H25C 0.9600 .
C26 N3 1.342(5) .
C26 C28 1.417(6) .
C26 C27 1.498(6) .
C27 H27A 0.9600 .
C27 H27B 0.9600 .
C27 H27C 0.9600 .
C28 N4 1.384(5) .
C28 C29 1.416(6) .
C29 C30 1.362(6) .
C29 H29 0.9300 .
C30 C31 1.408(6) .
C30 H30 0.9300 .
C31 C32 1.373(6) .
C31 H31 0.9300 .
C32 N4 1.345(6) .
C32 H32 0.9300 .
C33 C34 1.523(13) .
C33 H33A 0.9600 .
C33 H33B 0.9600 .
C33 H33C 0.9600 .
C34 C35 1.511(10) .
C34 H34A 0.9700 .
C34 H34B 0.9700 .
C35 C34 1.511(10) 2
C35 H35A 0.9700 .
C35 H35B 0.9700 .
Fe1 N1 1.973(4) 2_655
Fe1 N1 1.973(4) .
Fe1 N2 2.017(4) 2_655
Fe1 N2 2.017(4) .
Fe2 N3 1.982(4) .
Fe2 N3 1.982(4) 2
Fe2 N4 2.025(4) .
Fe2 N4 2.025(4) 2

loop_
_geom_torsion_atom_site_label_1
_geom_torsion_atom_site_label_2
_geom_torsion_atom_site_label_3
_geom_torsion_atom_site_label_4
_geom_torsion
_geom_torsion_site_symmetry_4
C6 C1 C2 C3 2.5(7) .
N1 C1 C2 C3 -172.0(4) .
C6 C1 C2 C7 -177.1(4) .
N1 C1 C2 C7 8.4(7) .
C1 C2 C3 C4 -1.0(8) .
C7 C2 C3 C4 178.7(5) .
C2 C3 C4 C5 -0.7(8) .
C2 C3 C4 C9 177.8(5) .
C3 C4 C5 C6 0.9(7) .
C9 C4 C5 C6 -177.6(5) .
C4 C5 C6 C1 0.6(7) .
C4 C5 C6 C8 -179.9(5) .
C2 C1 C6 C5 -2.4(7) .
N1 C1 C6 C5 172.3(4) .
C2 C1 C6 C8 178.1(4) .
N1 C1 C6 C8 -7.2(6) .
N1 C10 C12 N2 -1.7(6) .
C11 C10 C12 N2 178.4(4) .
N1 C10 C12 C13 178.4(4) .
C11 C10 C12 C13 -1.4(8) .
N2 C12 C13 C14 -0.5(7) .
C10 C12 C13 C14 179.3(5) .
C12 C13 C14 C15 -0.5(7) .
C13 C14 C15 C16 1.4(7) .
C14 C15 C16 N2 -1.5(7) .
C22 C17 C18 C19 3.0(6) .
N3 C17 C18 C19 -173.9(4) .
C22 C17 C18 C23 -175.6(4) .
N3 C17 C18 C23 7.5(6) .
C17 C18 C19 C20 -0.5(6) .
C23 C18 C19 C20 178.1(4) .
C18 C19 C20 C21 -1.6(6) .
C18 C19 C20 C25 178.3(4) .
C19 C20 C21 C22 1.3(6) .
C25 C20 C21 C22 -178.6(4) .
C20 C21 C22 C17 1.2(6) .
C20 C21 C22 C24 -177.6(4) .
C18 C17 C22 C21 -3.3(6) .
N3 C17 C22 C21 173.5(4) .
C18 C17 C22 C24 175.5(4) .
N3 C17 C22 C24 -7.7(6) .
N3 C26 C28 N4 3.3(6) .
C27 C26 C28 N4 -176.5(4) .
N3 C26 C28 C29 -175.5(4) .
C27 C26 C28 C29 4.7(7) .
N4 C28 C29 C30 0.1(7) .
C26 C28 C29 C30 178.9(4) .
C28 C29 C30 C31 0.3(7) .
C29 C30 C31 C32 -0.5(6) .
C30 C31 C32 N4 0.1(7) .
C33 C34 C35 C34 175.4(6) 2
C12 C10 N1 C1 -175.7(4) .
C11 C10 N1 C1 4.1(7) .
C12 C10 N1 Fe1 1.8(5) .
C11 C10 N1 Fe1 -178.3(4) .
C2 C1 N1 C10 -93.0(5) .
C6 C1 N1 C10 92.4(5) .
C2 C1 N1 Fe1 89.5(5) .
C6 C1 N1 Fe1 -85.1(5) .
C15 C16 N2 C12 0.6(7) .
C15 C16 N2 Fe1 -179.7(4) .
C13 C12 N2 C16 0.5(6) .
C10 C12 N2 C16 -179.4(4) .
C13 C12 N2 Fe1 -179.3(3) .
C10 C12 N2 Fe1 0.8(5) .
C28 C26 N3 C17 170.6(4) .
C27 C26 N3 C17 -9.5(6) .
C28 C26 N3 Fe2 -3.7(5) .
C27 C26 N3 Fe2 176.1(3) .
C22 C17 N3 C26 97.0(5) .
C18 C17 N3 C26 -86.2(5) .
C22 C17 N3 Fe2 -89.1(4) .
C18 C17 N3 Fe2 87.8(4) .
C31 C32 N4 C28 0.3(7) .
C31 C32 N4 Fe2 -177.3(3) .
C29 C28 N4 C32 -0.4(6) .
C26 C28 N4 C32 -179.3(4) .
C29 C28 N4 Fe2 177.5(3) .
C26 C28 N4 Fe2 -1.3(5) .
